data_7111549
loop_
_publ_author_name
'Zhang, Yiping'
'Bian, Ming'
'Yao, Weijun'
'Gu, Jianming'
'Ma, Cheng'

_publ_section_title
;
 Direct synthesis of highly substituted thiophenes through
 copper(i)-catalyzed tandem reactions of alkylidenethiiranes with terminal
 alkynes
;
_journal_issue 31
_journal_name_full 'Chemical Communications'
_journal_page_first 4729
_journal_page_last 4731
_journal_paper_doi 10.1039/b909284f
_journal_year 2009
_chemical_formula_moiety 'C19 H17 Br O3 S2 '
_chemical_formula_sum 'C19 H17 Br O3 S2'
_chemical_formula_weight 437.37
_space_group_IT_number 14
_symmetry_cell_setting monoclinic
_symmetry_Int_Tables_number 14
_symmetry_space_group_name_Hall '-P 2yn'
_symmetry_space_group_name_H-M 'P 1 21/n 1'
_cell_angle_alpha 90.0000
_cell_angle_beta 91.662(2)
_cell_angle_gamma 90.0000
_cell_formula_units_Z 4
_cell_length_a 5.4744(4)
_cell_length_b 24.9708(17)
_cell_length_c 13.4472(11)
_cell_measurement_reflns_used 7066
_cell_measurement_temperature 296(1)
_cell_measurement_theta_max 27.4
_cell_measurement_theta_min 3.0
_cell_volume 1837.5(2)
_computing_cell_refinement PROCESS-AUTO
_computing_data_collection PROCESS-AUTO
_computing_data_reduction CrystalStructure
_computing_publication_material 'CrystalStructure 3.7.0'
_computing_structure_refinement SHELXL
_computing_structure_solution SIR97
_diffrn_detector_area_resol_mean 10.00
_diffrn_measured_fraction_theta_full 0.987
_diffrn_measured_fraction_theta_max 0.987
_diffrn_measurement_device_type 'Rigaku RAXIS-RAPID'
_diffrn_measurement_method \w
_diffrn_radiation_type 'Mo K\a'
_diffrn_radiation_wavelength 0.71075
_diffrn_reflns_av_R_equivalents 0.095
_diffrn_reflns_limit_h_max 7
_diffrn_reflns_limit_h_min -7
_diffrn_reflns_limit_k_max 32
_diffrn_reflns_limit_k_min -30
_diffrn_reflns_limit_l_max 17
_diffrn_reflns_limit_l_min -17
_diffrn_reflns_number 17315
_diffrn_reflns_theta_full 27.42
_diffrn_reflns_theta_max 27.42
_exptl_absorpt_coefficient_mu 2.486
_exptl_absorpt_correction_T_max 0.800
_exptl_absorpt_correction_T_min 0.437
_exptl_absorpt_correction_type multi-scan
_exptl_absorpt_process_details
;
Higashi, T. (1995). Program for Absorption Correction.
Rigaku Corporation, Tokyo, Japan.
;
_exptl_crystal_colour colorless
_exptl_crystal_density_diffrn 1.581
_exptl_crystal_density_method 'not measured'
_exptl_crystal_description platelet
_exptl_crystal_F_000 888.00
_exptl_crystal_size_max 0.33
_exptl_crystal_size_mid 0.17
_exptl_crystal_size_min 0.09
_refine_diff_density_max 0.35
_refine_diff_density_min -0.38
_refine_ls_extinction_method none
_refine_ls_goodness_of_fit_ref 1.000
_refine_ls_hydrogen_treatment constr
_refine_ls_number_parameters 227
_refine_ls_number_reflns 4132
_refine_ls_R_factor_gt 0.0607
_refine_ls_shift/su_max 0.0010
_refine_ls_structure_factor_coef Fsqd
_refine_ls_weighting_details 'w = 1/[\s^2^(Fo^2^)+(0.0044P)^2^+2.8000P] where P=(Fo^2^+2Fc^2^)/3'
_refine_ls_weighting_scheme calc
_refine_ls_wR_factor_ref 0.0899
_reflns_number_gt 2089
_reflns_number_total 4132
_reflns_threshold_expression F^2^>2.0\s(F^2^)
_cod_data_source_file b909284fsup1.cif
_cod_data_source_block '_573'
_cod_original_formula_sum 'C19 H17 Br O3 S2 '
_cod_database_code 7111549

loop_
_symmetry_equiv_pos_site_id
_symmetry_equiv_pos_as_xyz
1 +X,+Y,+Z
2 1/2-X,1/2+Y,1/2-Z
3 -X,-Y,-Z
4 1/2+X,1/2-Y,1/2+Z

loop_
_atom_site_label
_atom_site_type_symbol
_atom_site_fract_x
_atom_site_fract_y
_atom_site_fract_z
_atom_site_U_iso_or_equiv
_atom_site_adp_type
_atom_site_occupancy
_atom_site_symmetry_multiplicity
_atom_site_calc_flag
_atom_site_refinement_flags
Br1 Br 0.69397(11) 0.55909(2) 0.99621(4) 0.0822(2) Uani 1.00 1 d .
S1 S 0.2819(2) 0.47346(5) 0.57490(9) 0.0572(3) Uani 1.00 1 d .
S2 S 0.1061(2) 0.33165(5) 0.56798(9) 0.0582(3) Uani 1.00 1 d .
O1 O 0.5714(5) 0.56487(11) 0.7825(2) 0.0591(8) Uani 1.00 1 d .
O2 O 0.3572(5) 0.34476(12) 0.5468(2) 0.0753(10) Uani 1.00 1 d .
O3 O -0.0227(5) 0.29455(12) 0.5040(2) 0.0799(10) Uani 1.00 1 d .
C1 C 0.8475(7) 0.60126(16) 0.8999(3) 0.0525(11) Uani 1.00 1 d .
C2 C 1.0442(8) 0.63248(19) 0.9269(3) 0.0662(13) Uani 1.00 1 d .
C3 C 1.1581(8) 0.6631(2) 0.8565(4) 0.0734(15) Uani 1.00 1 d .
C4 C 1.0731(8) 0.66223(18) 0.7601(4) 0.0686(14) Uani 1.00 1 d .
C5 C 0.8745(8) 0.63031(17) 0.7317(3) 0.0587(12) Uani 1.00 1 d .
C6 C 0.7612(7) 0.59914(17) 0.8024(3) 0.0497(11) Uani 1.00 1 d .
C7 C 0.5014(7) 0.55692(17) 0.6813(3) 0.0567(11) Uani 1.00 1 d .
C8 C 0.3120(7) 0.51306(16) 0.6782(3) 0.0477(10) Uani 1.00 1 d .
C9 C 0.1552(7) 0.49791(17) 0.7485(3) 0.0503(11) Uani 1.00 1 d .
C10 C 0.0025(7) 0.45410(16) 0.7192(3) 0.0455(10) Uani 1.00 1 d .
C11 C 0.0500(6) 0.43712(16) 0.6257(2) 0.0435(10) Uani 1.00 1 d .
C12 C -0.1888(7) 0.43063(17) 0.7852(3) 0.0597(12) Uani 1.00 1 d .
C13 C -0.0650(7) 0.39278(16) 0.5667(3) 0.0535(11) Uani 1.00 1 d .
C14 C 0.0935(7) 0.30887(16) 0.6908(3) 0.0484(11) Uani 1.00 1 d .
C15 C 0.2748(8) 0.32267(17) 0.7595(4) 0.0613(13) Uani 1.00 1 d .
C16 C 0.2623(9) 0.3048(2) 0.8558(4) 0.0751(15) Uani 1.00 1 d .
C17 C 0.0696(10) 0.2737(2) 0.8839(4) 0.0760(15) Uani 1.00 1 d .
C18 C -0.1109(9) 0.2606(2) 0.8168(4) 0.0739(15) Uani 1.00 1 d .
C19 C -0.1003(8) 0.27720(18) 0.7195(3) 0.0611(13) Uani 1.00 1 d .
H2 H 1.1010 0.6330 0.9928 0.079 Uiso 1.00 1 c R
H3 H 1.2920 0.6843 0.8746 0.088 Uiso 1.00 1 c R
H4 H 1.1487 0.6832 0.7128 0.082 Uiso 1.00 1 c R
H5 H 0.8182 0.6299 0.6658 0.070 Uiso 1.00 1 c R
H9 H 0.1475 0.5145 0.8103 0.060 Uiso 1.00 1 c R
H16 H 0.3848 0.3139 0.9022 0.090 Uiso 1.00 1 c R
H17 H 0.0626 0.2615 0.9491 0.091 Uiso 1.00 1 c R
H18 H -0.2428 0.2402 0.8369 0.089 Uiso 1.00 1 c R
H19 H -0.2219 0.2673 0.6734 0.073 Uiso 1.00 1 c R
H45 H 0.4049 0.3440 0.7406 0.074 Uiso 1.00 1 c R
H71 H 0.6420 0.5463 0.6436 0.068 Uiso 1.00 1 c R
H82 H 0.4328 0.5897 0.6535 0.068 Uiso 1.00 1 c R
H121 H -0.2330 0.4566 0.8341 0.072 Uiso 1.00 1 c R
H122 H -0.1243 0.3993 0.8179 0.072 Uiso 1.00 1 c R
H123 H -0.3307 0.4211 0.7455 0.072 Uiso 1.00 1 c R
H131 H -0.0845 0.4046 0.4982 0.064 Uiso 1.00 1 c R
H132 H -0.2242 0.3855 0.5934 0.064 Uiso 1.00 1 c R

loop_
_atom_site_aniso_label
_atom_site_aniso_U_11
_atom_site_aniso_U_22
_atom_site_aniso_U_33
_atom_site_aniso_U_12
_atom_site_aniso_U_13
_atom_site_aniso_U_23
Br1 0.1050(4) 0.0888(4) 0.0528(3) -0.0343(3) 0.0010(2) 0.0079(3)
S1 0.0642(7) 0.0640(8) 0.0433(7) -0.0199(6) 0.0023(5) -0.0028(6)
S2 0.0555(7) 0.0619(8) 0.0576(8) -0.0104(6) 0.0078(5) -0.0179(6)
O1 0.073(2) 0.0561(19) 0.048(2) -0.0258(16) 0.0009(15) -0.0024(16)
O2 0.0522(19) 0.083(2) 0.092(2) -0.0142(17) 0.0262(17) -0.016(2)
O3 0.086(2) 0.083(2) 0.070(2) -0.0214(19) 0.0006(18) -0.036(2)
C1 0.064(2) 0.041(2) 0.052(3) -0.013(2) 0.006(2) 0.001(2)
C2 0.079(3) 0.066(3) 0.053(3) -0.017(2) -0.009(2) -0.004(2)
C3 0.061(3) 0.068(3) 0.091(4) -0.020(2) -0.004(3) -0.005(3)
C4 0.070(3) 0.048(3) 0.089(4) -0.017(2) 0.014(3) 0.006(2)
C5 0.074(3) 0.049(2) 0.054(3) -0.007(2) 0.005(2) 0.000(2)
C6 0.056(2) 0.042(2) 0.051(3) -0.003(2) 0.004(2) -0.004(2)
C7 0.069(2) 0.049(2) 0.051(3) -0.011(2) -0.008(2) -0.000(2)
C8 0.052(2) 0.043(2) 0.048(2) -0.005(2) -0.006(2) -0.000(2)
C9 0.060(2) 0.050(2) 0.041(2) 0.004(2) 0.001(2) -0.004(2)
C10 0.045(2) 0.046(2) 0.045(2) 0.004(2) -0.002(2) 0.002(2)
C11 0.038(2) 0.047(2) 0.045(2) -0.007(2) -0.0025(19) 0.003(2)
C12 0.061(2) 0.059(3) 0.060(3) -0.003(2) 0.011(2) -0.003(2)
C13 0.057(2) 0.059(3) 0.045(2) -0.010(2) -0.007(2) 0.004(2)
C14 0.040(2) 0.046(2) 0.059(3) 0.001(2) 0.003(2) -0.012(2)
C15 0.050(2) 0.054(3) 0.079(3) 0.007(2) -0.002(2) -0.002(2)
C16 0.071(3) 0.078(3) 0.075(4) 0.015(3) -0.021(3) -0.004(3)
C17 0.085(4) 0.067(3) 0.076(4) 0.028(3) 0.006(3) 0.012(3)
C18 0.072(3) 0.061(3) 0.090(4) 0.003(2) 0.019(3) 0.009(3)
C19 0.054(2) 0.055(3) 0.075(3) -0.009(2) 0.005(2) -0.008(2)

loop_
_atom_type_symbol
_atom_type_description
_atom_type_scat_dispersion_real
_atom_type_scat_dispersion_imag
_atom_type_scat_source
C C 0.003 0.002
;
International Tables for Crystallography
(1992, Vol. C, Tables 4.2.6.8 and 6.1.1.4)
;
H H 0.000 0.000
;
International Tables for Crystallography
(1992, Vol. C, Table 6.1.1.4)
;
O O 0.011 0.006
;
International Tables for Crystallography
(1992, Vol. C, Tables 4.2.6.8 and 6.1.1.4)
;
S S 0.125 0.123
;
International Tables for Crystallography
(1992, Vol. C, Tables 4.2.6.8 and 6.1.1.4)
;
Br Br -0.290 2.459
;
International Tables for Crystallography
(1992, Vol. C, Tables 4.2.6.8 and 6.1.1.4)
;

loop_
_geom_angle_atom_site_label_1
_geom_angle_atom_site_label_2
_geom_angle_atom_site_label_3
_geom_angle
C8 S1 C11 92.2(2)
O2 S2 O3 118.69(19)
O2 S2 C13 107.72(19)
O2 S2 C14 108.82(19)
O3 S2 C13 107.25(19)
O3 S2 C14 108.90(19)
C13 S2 C14 104.6(2)
C6 O1 C7 117.3(3)
Br1 C1 C2 119.9(3)
Br1 C1 C6 118.9(3)
C2 C1 C6 121.2(4)
C1 C2 C3 120.1(4)
C2 C3 C4 119.6(4)
C3 C4 C5 120.8(4)
C4 C5 C6 119.6(4)
O1 C6 C1 116.6(3)
O1 C6 C5 124.7(3)
C1 C6 C5 118.8(3)
O1 C7 C8 107.2(3)
S1 C8 C7 119.5(3)
S1 C8 C9 111.1(3)
C7 C8 C9 129.4(3)
C8 C9 C10 113.6(3)
C9 C10 C11 111.7(3)
C9 C10 C12 123.1(3)
C11 C10 C12 125.2(3)
S1 C11 C10 111.5(2)
S1 C11 C13 119.1(3)
C10 C11 C13 129.4(3)
S2 C13 C11 114.6(2)
S2 C14 C15 120.2(3)
S2 C14 C19 120.0(3)
C15 C14 C19 119.8(4)
C14 C15 C16 119.7(4)
C15 C16 C17 120.2(4)
C16 C17 C18 120.3(5)
C17 C18 C19 120.6(4)
C14 C19 C18 119.4(4)
C1 C2 H2 120.0
C3 C2 H2 120.0
C2 C3 H3 120.2
C4 C3 H3 120.2
C3 C4 H4 119.6
C5 C4 H4 119.6
C4 C5 H5 120.2
C6 C5 H5 120.2
O1 C7 H71 110.0
O1 C7 H82 110.0
C8 C7 H71 110.0
C8 C7 H82 110.0
H71 C7 H82 109.5
C8 C9 H9 123.2
C10 C9 H9 123.2
C10 C12 H121 109.5
C10 C12 H122 109.5
C10 C12 H123 109.5
H121 C12 H122 109.5
H121 C12 H123 109.5
H122 C12 H123 109.5
S2 C13 H131 108.2
S2 C13 H132 108.2
C11 C13 H131 108.2
C11 C13 H132 108.2
H131 C13 H132 109.5
C14 C15 H45 120.1
C16 C15 H45 120.1
C15 C16 H16 119.9
C17 C16 H16 119.9
C16 C17 H17 119.9
C18 C17 H17 119.9
C17 C18 H18 119.7
C19 C18 H18 119.7
C14 C19 H19 120.3
C18 C19 H19 120.3

loop_
_geom_bond_atom_site_label_1
_geom_bond_atom_site_label_2
_geom_bond_distance
Br1 C1 1.886(4)
S1 C8 1.709(4)
S1 C11 1.718(3)
S2 O2 1.449(3)
S2 O3 1.436(3)
S2 C13 1.791(4)
S2 C14 1.750(4)
O1 C6 1.367(5)
O1 C7 1.417(5)
C1 C2 1.370(6)
C1 C6 1.382(6)
C2 C3 1.381(7)
C3 C4 1.364(8)
C4 C5 1.393(6)
C5 C6 1.389(6)
C7 C8 1.508(5)
C8 C9 1.350(5)
C9 C10 1.425(5)
C10 C11 1.359(5)
C10 C12 1.511(5)
C11 C13 1.490(5)
C14 C15 1.379(6)
C14 C19 1.387(6)
C15 C16 1.373(7)
C16 C17 1.373(7)
C17 C18 1.358(8)
C18 C19 1.376(8)
C2 H2 0.930
C3 H3 0.930
C4 H4 0.930
C5 H5 0.930
C7 H71 0.970
C7 H82 0.970
C9 H9 0.930
C12 H121 0.960
C12 H122 0.960
C12 H123 0.960
C13 H131 0.970
C13 H132 0.970
C15 H45 0.930
C16 H16 0.930
C17 H17 0.930
C18 H18 0.930
C19 H19 0.930

loop_
_geom_torsion_atom_site_label_1
_geom_torsion_atom_site_label_2
_geom_torsion_atom_site_label_3
_geom_torsion_atom_site_label_4
_geom_torsion
C8 S1 C11 C10 -1.4(3)
C8 S1 C11 C13 179.7(3)
C11 S1 C8 C7 -180.0(3)
C11 S1 C8 C9 1.5(3)
O2 S2 C13 C11 -48.2(3)
O2 S2 C14 C15 22.6(4)
O2 S2 C14 C19 -157.9(3)
O3 S2 C13 C11 -177.0(2)
O3 S2 C14 C15 153.4(3)
O3 S2 C14 C19 -27.2(4)
C13 S2 C14 C15 -92.2(3)
C13 S2 C14 C19 87.2(3)
C14 S2 C13 C11 67.5(3)
C6 O1 C7 C8 173.3(3)
C7 O1 C6 C1 -172.0(3)
C7 O1 C6 C5 6.3(5)
Br1 C1 C2 C3 179.6(3)
Br1 C1 C6 O1 -1.7(5)
Br1 C1 C6 C5 179.9(2)
C2 C1 C6 O1 177.0(3)
C2 C1 C6 C5 -1.4(6)
C6 C1 C2 C3 0.9(6)
C1 C2 C3 C4 0.2(5)
C2 C3 C4 C5 -0.7(7)
C3 C4 C5 C6 0.2(5)
C4 C5 C6 O1 -177.4(3)
C4 C5 C6 C1 0.8(6)
O1 C7 C8 S1 -151.9(2)
O1 C7 C8 C9 26.4(5)
S1 C8 C9 C10 -1.2(4)
C7 C8 C9 C10 -179.5(3)
C8 C9 C10 C11 0.1(3)
C8 C9 C10 C12 -179.3(3)
C9 C10 C11 S1 1.0(4)
C9 C10 C11 C13 179.7(3)
C12 C10 C11 S1 -179.6(3)
C12 C10 C11 C13 -0.9(6)
S1 C11 C13 S2 79.8(3)
C10 C11 C13 S2 -98.8(4)
S2 C14 C15 C16 179.6(3)
S2 C14 C19 C18 -178.5(3)
C15 C14 C19 C18 1.0(6)
C19 C14 C15 C16 0.1(5)
C14 C15 C16 C17 -0.4(7)
C15 C16 C17 C18 -0.4(8)
C16 C17 C18 C19 1.6(8)
C17 C18 C19 C14 -1.8(7)
